data_4074955
loop_
_publ_author_name
'Arashiba, Kazuya'
'Matsukawa, Shoji'
'Kuwata, Shigeki'
'Tanabe, Yoshiaki'
'Iwasaki, Masakazu'
'Ishii, Youichi'

_publ_section_title
;
 Electrophilic O-Methylation of a Terminal Nitrosyl Ligand Attained by an
 Early&#x2212;Late Heterobimetallic Effect
;
_journal_issue 3
_journal_name_full Organometallics
_journal_page_first 560
_journal_paper_doi 10.1021/om0510573
_journal_volume 25
_journal_year 2006
_chemical_formula_moiety 'C23 H39 N O P Rh S2 W '
_chemical_formula_sum 'C23 H39 N O P Rh S2 W'
_chemical_formula_weight 727.42
_space_group_IT_number 14
_symmetry_cell_setting monoclinic
_symmetry_Int_Tables_number 14
_symmetry_space_group_name_Hall '-P 2yn'
_symmetry_space_group_name_H-M 'P 1 21/n 1'
_cell_angle_alpha 90
_cell_angle_beta 97.121(8)
_cell_angle_gamma 90
_cell_formula_units_Z 8
_cell_length_a 17.008(2)
_cell_length_b 18.843(2)
_cell_length_c 17.127(2)
_cell_measurement_reflns_used 25
_cell_measurement_temperature 293.1
_cell_measurement_theta_max 20.0
_cell_measurement_theta_min 18.7
_cell_volume 5446.6(11)
_computing_cell_refinement 'MSC/AFC Diffractometer Control'
_computing_data_collection 'MSC/AFC Diffractometer Control'
_computing_data_reduction CrystalStructure
_computing_publication_material 'CrystalStructure 3.6.0'
_computing_structure_refinement CRYSTALS
_computing_structure_solution 'DIRDIF99 (PATTY)'
_diffrn_measured_fraction_theta_full 0.9989
_diffrn_measured_fraction_theta_max 0.9989
_diffrn_measurement_device_type 'Rigaku AFC7S'
_diffrn_measurement_method \w-2\q
_diffrn_radiation_type 'Mo K\a'
_diffrn_radiation_wavelength 0.7107
_diffrn_reflns_limit_h_max 22
_diffrn_reflns_limit_h_min 0
_diffrn_reflns_limit_k_max 24
_diffrn_reflns_limit_k_min 0
_diffrn_reflns_limit_l_max 22
_diffrn_reflns_limit_l_min -22
_diffrn_reflns_number 13308
_diffrn_reflns_theta_full 27.50
_diffrn_reflns_theta_max 27.50
_diffrn_standards_decay_% -0.38
_diffrn_standards_interval_count 0
_diffrn_standards_number 3
_exptl_absorpt_coefficient_mu 5.057
_exptl_absorpt_correction_T_max 0.219
_exptl_absorpt_correction_T_min 0.164
_exptl_absorpt_correction_type psi-scans
_exptl_absorpt_process_details '(North, Phillips & Mathews, 1968)'
_exptl_crystal_colour black
_exptl_crystal_density_diffrn 1.774
_exptl_crystal_density_method 'not measured'
_exptl_crystal_description prismatic
_exptl_crystal_F_000 2864.00
_exptl_crystal_size_max 0.60
_exptl_crystal_size_mid 0.30
_exptl_crystal_size_min 0.30
_refine_diff_density_max 0.81
_refine_diff_density_min -1.60
_refine_ls_extinction_coef 32(5)
_refine_ls_extinction_method 'Larson (1970) Crystallographic Computing eq. 22'
_refine_ls_goodness_of_fit_ref 1.012
_refine_ls_hydrogen_treatment refall
_refine_ls_number_parameters 620
_refine_ls_number_reflns 8566
_refine_ls_R_factor_gt 0.0370
_refine_ls_shift/su_max 0.0000
_refine_ls_structure_factor_coef F
_refine_ls_weighting_details 'w = 1/[0.0001Fo^2^ + 1.2000\s(Fo^2^) + 0.2500]'
_refine_ls_weighting_scheme calc
_refine_ls_wR_factor_ref 0.0380
_reflns_number_gt 8566
_reflns_number_total 12486
_reflns_threshold_expression F^2^>2.0\s(F^2^)
_cod_data_source_file om0510573si20051210_040451.cif
_cod_data_source_block '_[Cp*Rh(PMe3)(m-S)2W(NO)Cp*]'
_cod_original_cell_volume 5446(1)
_cod_original_formula_sum 'C23 H39 N O P Rh S2 W '
_cod_database_code 4074955

loop_
_symmetry_equiv_pos_site_id
_symmetry_equiv_pos_as_xyz
1 +X,+Y,+Z
2 1/2-X,1/2+Y,1/2-Z
3 -X,-Y,-Z
4 1/2+X,1/2-Y,1/2+Z

loop_
_atom_site_label
_atom_site_type_symbol
_atom_site_fract_x
_atom_site_fract_y
_atom_site_fract_z
_atom_site_U_iso_or_equiv
_atom_site_adp_type
_atom_site_occupancy
_atom_site_symmetry_multiplicity
_atom_site_calc_flag
_atom_site_refinement_flags
W(1) W 0.67572(2) 0.15709(2) 0.19295(2) 0.03198(8) Uani 1.00 1 d .
W(2) W 0.72592(2) 0.54962(2) 0.84402(2) 0.03462(8) Uani 1.00 1 d .
Rh(1) Rh 0.83197(3) 0.22271(3) 0.21894(3) 0.0324(1) Uani 1.00 1 d .
Rh(2) Rh 0.72155(3) 0.48364(3) 0.69066(3) 0.0299(1) Uani 1.00 1 d .
S(1) S 0.7271(1) 0.2424(1) 0.1148(1) 0.0399(5) Uani 1.00 1 d .
S(2) S 0.7528(1) 0.1760(1) 0.3132(1) 0.0422(5) Uani 1.00 1 d .
S(3) S 0.8334(1) 0.5308(1) 0.7732(1) 0.0424(5) Uani 1.00 1 d .
S(4) S 0.6386(1) 0.4620(1) 0.7907(1) 0.0409(5) Uani 1.00 1 d .
P(1) P 0.8055(1) 0.3316(1) 0.2658(1) 0.0433(6) Uani 1.00 1 d .
P(2) P 0.7714(1) 0.3737(1) 0.7178(1) 0.0420(6) Uani 1.00 1 d .
O(1) O 0.7258(3) 0.0143(3) 0.1418(4) 0.053(2) Uani 1.00 1 d .
O(2) O 0.6512(4) 0.6870(3) 0.7880(3) 0.059(2) Uani 1.00 1 d .
N(1) N 0.7123(3) 0.0757(3) 0.1631(4) 0.038(2) Uani 1.00 1 d .
N(2) N 0.6822(4) 0.6276(4) 0.8044(4) 0.040(2) Uani 1.00 1 d .
C(1) C 0.5502(4) 0.1053(5) 0.1697(5) 0.046(2) Uani 1.00 1 d .
C(2) C 0.5614(4) 0.1246(4) 0.2491(5) 0.044(2) Uani 1.00 1 d .
C(3) C 0.5569(4) 0.2008(5) 0.2555(5) 0.045(2) Uani 1.00 1 d .
C(4) C 0.5478(4) 0.2291(5) 0.1792(5) 0.045(2) Uani 1.00 1 d .
C(5) C 0.5461(4) 0.1699(6) 0.1250(5) 0.054(3) Uani 1.00 1 d .
C(6) C 0.5375(5) 0.0325(5) 0.1373(6) 0.070(3) Uani 1.00 1 d .
C(7) C 0.5625(6) 0.0751(5) 0.3178(6) 0.068(3) Uani 1.00 1 d .
C(8) C 0.5561(6) 0.2409(5) 0.3308(6) 0.066(3) Uani 1.00 1 d .
C(9) C 0.5342(5) 0.3043(5) 0.1532(6) 0.071(3) Uani 1.00 1 d .
C(10) C 0.5284(5) 0.1754(7) 0.0373(6) 0.082(4) Uani 1.00 1 d .
C(11) C 0.9612(4) 0.2403(5) 0.2192(5) 0.044(2) Uani 1.00 1 d .
C(12) C 0.9497(4) 0.1821(5) 0.2703(5) 0.043(2) Uani 1.00 1 d .
C(13) C 0.9117(4) 0.1262(4) 0.2243(4) 0.038(2) Uani 1.00 1 d .
C(14) C 0.8973(4) 0.1502(4) 0.1459(4) 0.036(2) Uani 1.00 1 d .
C(15) C 0.9270(4) 0.2210(5) 0.1426(5) 0.045(2) Uani 1.00 1 d .
C(16) C 1.0145(5) 0.3027(5) 0.2406(7) 0.074(3) Uani 1.00 1 d .
C(17) C 0.9807(5) 0.1767(6) 0.3559(5) 0.064(3) Uani 1.00 1 d .
C(18) C 0.8948(5) 0.0545(5) 0.2543(6) 0.058(3) Uani 1.00 1 d .
C(19) C 0.8608(5) 0.1092(5) 0.0747(5) 0.053(3) Uani 1.00 1 d .
C(20) C 0.9306(6) 0.2631(6) 0.0687(6) 0.073(4) Uani 1.00 1 d .
C(21) C 0.7067(5) 0.3554(5) 0.2795(6) 0.067(3) Uani 1.00 1 d .
C(22) C 0.8578(5) 0.3507(5) 0.3620(5) 0.057(3) Uani 1.00 1 d .
C(23) C 0.8307(6) 0.4042(5) 0.2052(6) 0.065(3) Uani 1.00 1 d .
C(24) C 0.7282(6) 0.6053(5) 0.9663(5) 0.052(3) Uani 1.00 1 d .
C(25) C 0.6836(5) 0.5440(5) 0.9696(4) 0.047(2) Uani 1.00 1 d .
C(26) C 0.7338(5) 0.4835(5) 0.9730(4) 0.046(2) Uani 1.00 1 d .
C(27) C 0.8112(5) 0.5073(5) 0.9668(5) 0.051(3) Uani 1.00 1 d .
C(28) C 0.8063(6) 0.5842(5) 0.9587(4) 0.053(3) Uani 1.00 1 d .
C(29) C 0.7008(7) 0.6813(5) 0.9721(5) 0.083(4) Uani 1.00 1 d .
C(30) C 0.5970(6) 0.5397(7) 0.9799(6) 0.083(4) Uani 1.00 1 d .
C(31) C 0.7089(6) 0.4097(5) 0.9855(6) 0.069(3) Uani 1.00 1 d .
C(32) C 0.8854(5) 0.4663(6) 0.9720(6) 0.072(3) Uani 1.00 1 d .
C(33) C 0.8768(7) 0.6330(6) 0.9555(6) 0.090(4) Uani 1.00 1 d .
C(34) C 0.6997(5) 0.4682(4) 0.5608(4) 0.043(2) Uani 1.00 1 d .
C(35) C 0.6274(4) 0.4830(4) 0.5907(4) 0.040(2) Uani 1.00 1 d .
C(36) C 0.6316(4) 0.5535(4) 0.6207(4) 0.037(2) Uani 1.00 1 d .
C(37) C 0.7067(5) 0.5808(4) 0.6139(4) 0.042(2) Uani 1.00 1 d .
C(38) C 0.7505(4) 0.5278(4) 0.5777(4) 0.040(2) Uani 1.00 1 d .
C(39) C 0.7146(7) 0.4075(5) 0.5069(5) 0.071(3) Uani 1.00 1 d .
C(40) C 0.5567(5) 0.4360(5) 0.5825(5) 0.063(3) Uani 1.00 1 d .
C(41) C 0.5643(5) 0.5912(5) 0.6513(5) 0.059(3) Uani 1.00 1 d .
C(42) C 0.7372(6) 0.6544(5) 0.6331(5) 0.061(3) Uani 1.00 1 d .
C(43) C 0.8309(5) 0.5393(6) 0.5531(5) 0.062(3) Uani 1.00 1 d .
C(44) C 0.8095(6) 0.3503(5) 0.8164(5) 0.068(3) Uani 1.00 1 d .
C(45) C 0.6981(5) 0.3041(4) 0.6906(6) 0.059(3) Uani 1.00 1 d .
C(46) C 0.8546(5) 0.3525(5) 0.6673(6) 0.066(3) Uani 1.00 1 d .
H(1) H 0.4912 0.0127 0.1547 0.084 Uiso 1.00 1 c R
H(2) H 0.5312 0.0340 0.0814 0.084 Uiso 1.00 1 c R
H(3) H 0.5820 0.0039 0.1555 0.084 Uiso 1.00 1 c R
H(4) H 0.5132 0.0510 0.3151 0.084 Uiso 1.00 1 c R
H(5) H 0.6039 0.0414 0.3165 0.084 Uiso 1.00 1 c R
H(6) H 0.5711 0.1014 0.3654 0.084 Uiso 1.00 1 c R
H(7) H 0.5637 0.2087 0.3737 0.081 Uiso 1.00 1 c R
H(8) H 0.5978 0.2748 0.3357 0.081 Uiso 1.00 1 c R
H(9) H 0.5068 0.2646 0.3309 0.081 Uiso 1.00 1 c R
H(10) H 0.5374 0.3342 0.1981 0.085 Uiso 1.00 1 c R
H(11) H 0.5736 0.3177 0.1213 0.085 Uiso 1.00 1 c R
H(12) H 0.4833 0.3089 0.1238 0.085 Uiso 1.00 1 c R
H(13) H 0.5288 0.2240 0.0224 0.097 Uiso 1.00 1 c R
H(14) H 0.5678 0.1505 0.0136 0.097 Uiso 1.00 1 c R
H(15) H 0.4779 0.1555 0.0204 0.097 Uiso 1.00 1 c R
H(16) H 1.0292 0.3038 0.2960 0.088 Uiso 1.00 1 c R
H(17) H 1.0607 0.2988 0.2149 0.087 Uiso 1.00 1 c R
H(18) H 0.9871 0.3452 0.2244 0.088 Uiso 1.00 1 c R
H(19) H 0.9385 0.1652 0.3852 0.076 Uiso 1.00 1 c R
H(20) H 1.0200 0.1407 0.3631 0.076 Uiso 1.00 1 c R
H(21) H 1.0033 0.2209 0.3737 0.076 Uiso 1.00 1 c R
H(22) H 0.8609 0.0589 0.2942 0.069 Uiso 1.00 1 c R
H(23) H 0.8694 0.0265 0.2124 0.069 Uiso 1.00 1 c R
H(24) H 0.9429 0.0323 0.2755 0.069 Uiso 1.00 1 c R
H(25) H 0.8158 0.1343 0.0505 0.064 Uiso 1.00 1 c R
H(26) H 0.8983 0.1041 0.0384 0.064 Uiso 1.00 1 c R
H(27) H 0.8450 0.0636 0.0906 0.064 Uiso 1.00 1 c R
H(28) H 0.9842 0.2698 0.0602 0.089 Uiso 1.00 1 c R
H(29) H 0.9031 0.2384 0.0253 0.089 Uiso 1.00 1 c R
H(30) H 0.9063 0.3080 0.0740 0.089 Uiso 1.00 1 c R
H(31) H 0.7045 0.4041 0.2937 0.080 Uiso 1.00 1 c R
H(32) H 0.6724 0.3473 0.2323 0.080 Uiso 1.00 1 c R
H(33) H 0.6906 0.3269 0.3205 0.080 Uiso 1.00 1 c R
H(34) H 0.8369 0.3222 0.4004 0.068 Uiso 1.00 1 c R
H(35) H 0.9125 0.3405 0.3622 0.068 Uiso 1.00 1 c R
H(36) H 0.8514 0.3994 0.3741 0.068 Uiso 1.00 1 c R
H(37) H 0.8833 0.3980 0.1932 0.078 Uiso 1.00 1 c R
H(38) H 0.7952 0.4051 0.1577 0.078 Uiso 1.00 1 c R
H(39) H 0.8270 0.4476 0.2326 0.078 Uiso 1.00 1 c R
H(40) H 0.7291 0.7036 1.0167 0.099 Uiso 1.00 1 c R
H(41) H 0.7096 0.7063 0.9258 0.099 Uiso 1.00 1 c R
H(42) H 0.6458 0.6814 0.9771 0.099 Uiso 1.00 1 c R
H(43) H 0.5746 0.5860 0.9761 0.101 Uiso 1.00 1 c R
H(44) H 0.5705 0.5105 0.9398 0.101 Uiso 1.00 1 c R
H(45) H 0.5912 0.5201 1.0299 0.101 Uiso 1.00 1 c R
H(46) H 0.6887 0.4060 1.0346 0.083 Uiso 1.00 1 c R
H(47) H 0.6689 0.3967 0.9443 0.083 Uiso 1.00 1 c R
H(48) H 0.7531 0.3790 0.9852 0.083 Uiso 1.00 1 c R
H(49) H 0.8946 0.4439 1.0220 0.085 Uiso 1.00 1 c R
H(50) H 0.8812 0.4312 0.9319 0.085 Uiso 1.00 1 c R
H(51) H 0.9283 0.4972 0.9656 0.085 Uiso 1.00 1 c R
H(52) H 0.9223 0.6049 0.9504 0.105 Uiso 1.00 1 c R
H(53) H 0.8668 0.6637 0.9114 0.105 Uiso 1.00 1 c R
H(54) H 0.8857 0.6604 1.0024 0.105 Uiso 1.00 1 c R
H(55) H 0.7057 0.3639 0.5322 0.087 Uiso 1.00 1 c R
H(56) H 0.6796 0.4111 0.4593 0.087 Uiso 1.00 1 c R
H(57) H 0.7678 0.4092 0.4955 0.087 Uiso 1.00 1 c R
H(58) H 0.5160 0.4575 0.6077 0.074 Uiso 1.00 1 c R
H(59) H 0.5383 0.4290 0.5284 0.074 Uiso 1.00 1 c R
H(60) H 0.5705 0.3916 0.6065 0.074 Uiso 1.00 1 c R
H(61) H 0.5806 0.6375 0.6681 0.071 Uiso 1.00 1 c R
H(62) H 0.5208 0.5944 0.6109 0.071 Uiso 1.00 1 c R
H(63) H 0.5487 0.5654 0.6946 0.071 Uiso 1.00 1 c R
H(64) H 0.7846 0.6521 0.6688 0.072 Uiso 1.00 1 c R
H(65) H 0.7476 0.6779 0.5863 0.072 Uiso 1.00 1 c R
H(66) H 0.6982 0.6801 0.6566 0.072 Uiso 1.00 1 c R
H(67) H 0.8479 0.4971 0.5300 0.075 Uiso 1.00 1 c R
H(68) H 0.8288 0.5769 0.5160 0.075 Uiso 1.00 1 c R
H(69) H 0.8671 0.5511 0.5980 0.075 Uiso 1.00 1 c R
H(70) H 0.7700 0.3590 0.8499 0.080 Uiso 1.00 1 c R
H(71) H 0.8237 0.3015 0.8189 0.080 Uiso 1.00 1 c R
H(72) H 0.8549 0.3784 0.8328 0.080 Uiso 1.00 1 c R
H(73) H 0.6585 0.3053 0.7251 0.071 Uiso 1.00 1 c R
H(74) H 0.6743 0.3119 0.6381 0.071 Uiso 1.00 1 c R
H(75) H 0.7233 0.2590 0.6940 0.071 Uiso 1.00 1 c R
H(76) H 0.8672 0.3036 0.6739 0.080 Uiso 1.00 1 c R
H(77) H 0.8416 0.3626 0.6129 0.080 Uiso 1.00 1 c R
H(78) H 0.8988 0.3803 0.6880 0.080 Uiso 1.00 1 c R

loop_
_atom_site_aniso_label
_atom_site_aniso_U_11
_atom_site_aniso_U_22
_atom_site_aniso_U_33
_atom_site_aniso_U_12
_atom_site_aniso_U_13
_atom_site_aniso_U_23
W(1) 0.0274(1) 0.0349(2) 0.0340(2) 0.0030(1) 0.0053(1) 0.0012(1)
W(2) 0.0390(2) 0.0377(2) 0.0273(1) -0.0035(1) 0.0044(1) 0.0033(1)
Rh(1) 0.0308(3) 0.0348(3) 0.0318(3) 0.0006(2) 0.0042(2) -0.0037(2)
Rh(2) 0.0289(3) 0.0302(3) 0.0310(3) -0.0003(2) 0.0055(2) 0.0016(2)
S(1) 0.037(1) 0.042(1) 0.040(1) 0.0012(9) 0.0019(8) 0.0082(9)
S(2) 0.042(1) 0.055(1) 0.031(1) 0.0034(9) 0.0073(8) 0.0010(9)
S(3) 0.033(1) 0.052(1) 0.042(1) -0.0076(9) 0.0044(8) 0.0017(9)
S(4) 0.040(1) 0.045(1) 0.039(1) -0.0076(9) 0.0105(8) 0.0038(9)
P(1) 0.045(1) 0.037(1) 0.048(1) 0.0002(9) 0.0052(9) -0.007(1)
P(2) 0.037(1) 0.033(1) 0.056(1) 0.0013(9) 0.0074(9) 0.005(1)
O(1) 0.048(3) 0.033(3) 0.077(4) 0.003(3) 0.011(3) -0.007(3)
O(2) 0.082(5) 0.044(4) 0.051(4) 0.013(3) 0.009(3) -0.002(3)
N(1) 0.026(3) 0.039(4) 0.049(4) 0.002(3) 0.008(3) 0.006(3)
N(2) 0.046(4) 0.042(4) 0.033(3) 0.001(3) 0.005(3) -0.004(3)
C(1) 0.026(4) 0.054(5) 0.059(5) -0.005(4) 0.010(4) -0.006(4)
C(2) 0.032(4) 0.037(4) 0.068(6) 0.008(3) 0.025(4) 0.007(4)
C(3) 0.028(4) 0.053(5) 0.055(5) 0.010(4) 0.010(3) 0.005(4)
C(4) 0.028(4) 0.048(5) 0.060(5) 0.007(4) 0.006(4) 0.003(4)
C(5) 0.026(4) 0.083(7) 0.051(5) -0.001(4) 0.001(4) 0.004(5)
C(6) 0.041(5) 0.066(7) 0.103(8) -0.004(5) 0.009(5) -0.029(6)
C(7) 0.060(6) 0.066(7) 0.083(7) 0.003(5) 0.032(5) 0.022(6)
C(8) 0.066(6) 0.067(7) 0.068(6) 0.005(5) 0.027(5) -0.016(5)
C(9) 0.051(6) 0.067(7) 0.095(8) 0.019(5) 0.011(5) 0.025(6)
C(10) 0.044(5) 0.13(1) 0.067(7) 0.020(6) -0.009(5) 0.002(7)
C(11) 0.029(4) 0.051(5) 0.055(5) -0.005(4) 0.011(3) -0.011(4)
C(12) 0.023(3) 0.061(5) 0.043(4) 0.009(3) -0.002(3) -0.010(4)
C(13) 0.030(4) 0.047(5) 0.040(4) 0.011(3) 0.011(3) -0.002(4)
C(14) 0.027(3) 0.046(4) 0.035(4) 0.008(3) 0.005(3) -0.007(3)
C(15) 0.027(4) 0.059(5) 0.050(5) -0.001(4) 0.015(3) -0.003(4)
C(16) 0.046(5) 0.066(7) 0.107(9) -0.003(5) 0.002(5) -0.023(6)
C(17) 0.059(6) 0.087(8) 0.044(5) 0.016(5) -0.005(4) -0.014(5)
C(18) 0.043(5) 0.055(6) 0.074(6) 0.020(4) 0.006(4) 0.006(5)
C(19) 0.044(5) 0.065(6) 0.051(5) 0.006(4) 0.004(4) -0.017(5)
C(20) 0.067(6) 0.082(8) 0.074(7) -0.005(6) 0.026(5) 0.028(6)
C(21) 0.048(5) 0.049(6) 0.105(8) 0.007(4) 0.011(5) -0.032(5)
C(22) 0.067(6) 0.049(5) 0.054(5) -0.002(5) 0.005(4) -0.010(4)
C(23) 0.086(7) 0.036(5) 0.073(7) 0.003(5) 0.014(6) 0.001(5)
C(24) 0.066(6) 0.063(6) 0.026(4) 0.003(5) 0.003(4) 0.002(4)
C(25) 0.052(5) 0.068(6) 0.021(3) 0.003(5) 0.009(3) 0.008(4)
C(26) 0.053(5) 0.057(5) 0.027(4) -0.014(4) 0.001(3) 0.013(4)
C(27) 0.050(5) 0.071(6) 0.030(4) -0.000(5) -0.001(4) 0.009(4)
C(28) 0.069(6) 0.066(6) 0.023(4) -0.022(5) -0.002(4) 0.009(4)
C(29) 0.14(1) 0.071(7) 0.036(5) 0.010(7) 0.006(6) -0.014(5)
C(30) 0.079(7) 0.13(1) 0.046(6) 0.017(7) 0.027(5) 0.014(6)
C(31) 0.078(7) 0.071(7) 0.057(6) -0.015(6) 0.003(5) 0.025(5)
C(32) 0.056(6) 0.102(9) 0.054(6) 0.001(6) -0.010(5) 0.012(6)
C(33) 0.102(9) 0.11(1) 0.054(6) -0.042(8) -0.016(6) 0.005(6)
C(34) 0.050(5) 0.045(5) 0.033(4) 0.001(4) 0.004(3) -0.003(3)
C(35) 0.036(4) 0.052(5) 0.031(4) -0.001(4) -0.002(3) -0.000(4)
C(36) 0.039(4) 0.042(4) 0.030(4) 0.004(3) 0.003(3) -0.000(3)
C(37) 0.056(5) 0.038(4) 0.030(4) 0.008(4) 0.000(3) 0.008(3)
C(38) 0.040(4) 0.050(5) 0.030(4) -0.001(4) 0.006(3) 0.005(3)
C(39) 0.106(9) 0.066(7) 0.045(5) -0.001(6) 0.022(5) -0.011(5)
C(40) 0.049(5) 0.084(7) 0.053(5) -0.018(5) -0.007(4) 0.001(5)
C(41) 0.051(5) 0.074(7) 0.052(5) 0.024(5) 0.002(4) -0.003(5)
C(42) 0.090(7) 0.042(5) 0.047(5) -0.012(5) -0.004(5) 0.005(4)
C(43) 0.044(5) 0.097(8) 0.047(5) -0.007(5) 0.013(4) 0.014(5)
C(44) 0.092(8) 0.043(5) 0.064(6) 0.009(5) -0.007(5) 0.015(5)
C(45) 0.054(5) 0.036(5) 0.088(7) -0.007(4) 0.010(5) 0.002(5)
C(46) 0.046(5) 0.045(5) 0.111(9) 0.010(4) 0.027(5) 0.011(5)

loop_
_atom_type_symbol
_atom_type_description
_atom_type_scat_dispersion_real
_atom_type_scat_dispersion_imag
_atom_type_scat_source
C C 0.003 0.002
;
International Tables for Crystallography
(1992, Vol. C, Tables 4.2.6.8 and 6.1.1.4)
;
H H 0.000 0.000
;
International Tables for Crystallography
(1992, Vol. C, Table 6.1.1.4)
;
N N 0.006 0.003
;
International Tables for Crystallography
(1992, Vol. C, Tables 4.2.6.8 and 6.1.1.4)
;
O O 0.011 0.006
;
International Tables for Crystallography
(1992, Vol. C, Tables 4.2.6.8 and 6.1.1.4)
;
P P 0.102 0.094
;
International Tables for Crystallography
(1992, Vol. C, Tables 4.2.6.8 and 6.1.1.4)
;
S S 0.125 0.123
;
International Tables for Crystallography
(1992, Vol. C, Tables 4.2.6.8 and 6.1.1.4)
;
Rh Rh -1.118 0.919
;
International Tables for Crystallography
(1992, Vol. C, Tables 4.2.6.8 and 6.1.1.4)
;
W W -0.849 6.872
;
International Tables for Crystallography
(1992, Vol. C, Tables 4.2.6.8 and 6.1.1.4)
;

loop_
_geom_angle_atom_site_label_1
_geom_angle_atom_site_label_2
_geom_angle_atom_site_label_3
_geom_angle
W(1) Rh(1) S(1) 50.95(5)
S(1) W(1) Rh(1) 52.80(5)
W(1) Rh(1) S(2) 50.84(5)
S(2) W(1) Rh(1) 52.92(5)
N(1) W(1) Rh(1) 93.8(2)
C(1) W(1) Rh(1) 178.9(2)
C(2) W(1) Rh(1) 146.2(2)
C(5) W(1) Rh(1) 143.7(2)
W(1) Rh(1) P(1) 102.76(6)
W(1) Rh(1) C(11) 161.2(2)
W(1) Rh(1) C(12) 132.4(2)
W(1) Rh(1) C(13) 101.3(2)
W(1) Rh(1) C(14) 99.3(2)
W(1) Rh(1) C(15) 128.7(2)
W(1) S(1) Rh(1) 76.25(6)
S(2) W(1) S(1) 101.09(7)
N(1) W(1) S(1) 105.3(2)
C(1) W(1) S(1) 126.1(2)
C(2) W(1) S(1) 143.3(2)
C(5) W(1) S(1) 92.3(2)
W(1) S(2) Rh(1) 76.24(6)
N(1) W(1) S(2) 102.2(2)
C(1) W(1) S(2) 128.1(2)
C(2) W(1) S(2) 94.7(2)
C(5) W(1) S(2) 143.6(2)
W(1) N(1) O(1) 169.8(5)
C(1) W(1) N(1) 86.2(3)
C(2) W(1) N(1) 103.4(3)
C(5) W(1) N(1) 106.7(3)
W(1) C(1) C(2) 73.4(4)
C(2) W(1) C(1) 34.7(3)
W(1) C(1) C(5) 73.7(4)
C(5) W(1) C(1) 35.4(3)
W(1) C(1) C(6) 122.5(6)
W(1) C(2) C(1) 72.0(5)
W(1) C(2) C(3) 80.0(5)
C(5) W(1) C(2) 57.5(3)
W(1) C(2) C(7) 123.5(5)
W(1) C(5) C(1) 70.8(4)
W(1) C(5) C(4) 79.7(4)
W(1) C(5) C(10) 123.8(6)
W(2) Rh(2) S(3) 51.44(5)
S(3) W(2) Rh(2) 53.12(5)
W(2) Rh(2) S(4) 51.20(5)
S(4) W(2) Rh(2) 52.94(5)
N(2) W(2) Rh(2) 92.7(2)
C(24) W(2) Rh(2) 178.6(2)
C(25) W(2) Rh(2) 146.3(2)
C(28) W(2) Rh(2) 145.7(2)
W(2) Rh(2) P(2) 103.85(6)
W(2) Rh(2) C(34) 160.5(2)
W(2) Rh(2) C(35) 130.1(2)
W(2) Rh(2) C(36) 99.9(2)
W(2) Rh(2) C(37) 99.7(2)
W(2) Rh(2) C(38) 130.3(2)
W(2) S(3) Rh(2) 75.44(6)
S(4) W(2) S(3) 100.96(7)
N(2) W(2) S(3) 104.4(2)
C(24) W(2) S(3) 127.2(2)
C(25) W(2) S(3) 144.4(2)
C(28) W(2) S(3) 93.7(2)
W(2) S(4) Rh(2) 75.86(6)
N(2) W(2) S(4) 102.9(2)
C(24) W(2) S(4) 127.4(2)
C(25) W(2) S(4) 94.2(2)
C(28) W(2) S(4) 143.4(2)
W(2) N(2) O(2) 170.1(5)
C(24) W(2) N(2) 86.0(3)
C(25) W(2) N(2) 103.3(3)
C(28) W(2) N(2) 105.6(3)
W(2) C(24) C(25) 73.4(5)
C(25) W(2) C(24) 34.4(3)
W(2) C(24) C(28) 72.7(5)
C(28) W(2) C(24) 35.0(3)
W(2) C(24) C(29) 120.9(6)
W(2) C(25) C(24) 72.2(5)
W(2) C(25) C(26) 79.9(5)
C(28) W(2) C(25) 57.3(3)
W(2) C(25) C(30) 121.6(5)
W(2) C(28) C(24) 72.3(5)
W(2) C(28) C(27) 79.9(5)
W(2) C(28) C(33) 121.3(6)
S(2) Rh(1) S(1) 97.46(7)
P(1) Rh(1) S(1) 87.76(7)
C(11) Rh(1) S(1) 128.7(2)
C(12) Rh(1) S(1) 154.4(2)
C(13) Rh(1) S(1) 122.9(2)
C(14) Rh(1) S(1) 93.1(2)
C(15) Rh(1) S(1) 95.4(2)
P(1) Rh(1) S(2) 86.63(8)
C(11) Rh(1) S(2) 133.8(2)
C(12) Rh(1) S(2) 99.3(2)
C(13) Rh(1) S(2) 93.5(2)
C(14) Rh(1) S(2) 120.8(2)
C(15) Rh(1) S(2) 155.6(2)
C(11) Rh(1) P(1) 95.9(2)
C(12) Rh(1) P(1) 112.3(2)
C(13) Rh(1) P(1) 148.9(2)
C(14) Rh(1) P(1) 152.1(2)
C(15) Rh(1) P(1) 114.6(2)
Rh(1) P(1) C(22) 113.9(3)
Rh(1) P(1) C(23) 114.3(3)
Rh(1) P(1) C(21) 120.4(3)
Rh(1) C(11) C(12) 71.1(4)
C(12) Rh(1) C(11) 37.6(3)
C(13) Rh(1) C(11) 62.1(3)
C(14) Rh(1) C(11) 62.2(3)
Rh(1) C(11) C(15) 70.5(4)
C(15) Rh(1) C(11) 37.3(3)
Rh(1) C(11) C(16) 133.1(6)
Rh(1) C(12) C(11) 71.3(4)
Rh(1) C(12) C(13) 73.1(4)
C(13) Rh(1) C(12) 37.0(3)
C(14) Rh(1) C(12) 61.7(3)
C(15) Rh(1) C(12) 62.5(3)
Rh(1) C(12) C(17) 127.0(6)
Rh(1) C(13) C(12) 69.9(4)
Rh(1) C(13) C(14) 70.8(4)
C(14) Rh(1) C(13) 36.5(3)
C(15) Rh(1) C(13) 62.1(3)
Rh(1) C(13) C(18) 127.2(5)
Rh(1) C(14) C(13) 72.7(4)
Rh(1) C(14) C(15) 69.8(4)
C(15) Rh(1) C(14) 37.6(3)
Rh(1) C(14) C(19) 125.5(5)
Rh(1) C(15) C(11) 72.2(5)
Rh(1) C(15) C(14) 72.6(4)
Rh(1) C(15) C(20) 127.1(6)
S(4) Rh(2) S(3) 97.84(7)
P(2) Rh(2) S(3) 88.22(7)
C(34) Rh(2) S(3) 131.3(2)
C(35) Rh(2) S(3) 155.7(2)
C(36) Rh(2) S(3) 122.4(2)
C(37) Rh(2) S(3) 93.8(2)
C(38) Rh(2) S(3) 97.4(2)
P(2) Rh(2) S(4) 86.32(8)
C(34) Rh(2) S(4) 130.9(2)
C(35) Rh(2) S(4) 96.9(2)
C(36) Rh(2) S(4) 93.4(2)
C(37) Rh(2) S(4) 121.7(2)
C(38) Rh(2) S(4) 155.0(2)
C(34) Rh(2) P(2) 95.6(2)
C(35) Rh(2) P(2) 111.9(2)
C(36) Rh(2) P(2) 149.0(2)
C(37) Rh(2) P(2) 151.2(2)
C(38) Rh(2) P(2) 113.9(2)
Rh(2) P(2) C(45) 112.2(3)
Rh(2) P(2) C(46) 113.7(3)
Rh(2) P(2) C(44) 120.1(3)
Rh(2) C(34) C(35) 70.0(4)
C(35) Rh(2) C(34) 37.4(3)
C(36) Rh(2) C(34) 61.7(3)
C(37) Rh(2) C(34) 62.0(3)
Rh(2) C(34) C(38) 70.9(4)
C(38) Rh(2) C(34) 37.4(3)
Rh(2) C(34) C(39) 133.6(6)
Rh(2) C(35) C(34) 72.6(4)
Rh(2) C(35) C(36) 73.4(4)
C(36) Rh(2) C(35) 37.3(3)
C(37) Rh(2) C(35) 62.0(3)
C(38) Rh(2) C(35) 62.7(3)
Rh(2) C(35) C(40) 125.5(6)
Rh(2) C(36) C(35) 69.3(4)
Rh(2) C(36) C(37) 72.0(4)
C(37) Rh(2) C(36) 36.1(3)
C(38) Rh(2) C(36) 61.7(3)
Rh(2) C(36) C(41) 126.2(5)
Rh(2) C(37) C(36) 71.8(4)
Rh(2) C(37) C(38) 70.0(4)
C(38) Rh(2) C(37) 37.4(3)
Rh(2) C(37) C(42) 127.7(5)
Rh(2) C(38) C(34) 71.7(4)
Rh(2) C(38) C(37) 72.6(4)
Rh(2) C(38) C(43) 127.6(5)
C(22) P(1) C(21) 101.2(5)
C(23) P(1) C(21) 100.4(5)
C(23) P(1) C(22) 104.5(4)
C(45) P(2) C(44) 102.7(4)
C(46) P(2) C(44) 100.7(5)
C(46) P(2) C(45) 105.7(4)
C(1) C(2) C(3) 109.3(7)
C(5) C(1) C(2) 106.9(8)
C(6) C(1) C(2) 126.8(8)
C(1) C(2) C(7) 126.0(8)
C(1) C(5) C(4) 108.4(8)
C(6) C(1) C(5) 126.1(8)
C(1) C(5) C(10) 125.8(9)
C(2) C(3) C(4) 108.0(7)
C(7) C(2) C(3) 123.8(8)
C(2) C(3) C(8) 125.0(8)
C(3) C(4) C(5) 107.2(8)
C(8) C(3) C(4) 126.8(8)
C(3) C(4) C(9) 129.4(8)
C(4) C(5) C(10) 125.0(9)
C(9) C(4) C(5) 123.2(8)
C(11) C(12) C(13) 108.4(7)
C(15) C(11) C(12) 107.3(7)
C(16) C(11) C(12) 125.0(7)
C(11) C(12) C(17) 126.2(8)
C(11) C(15) C(14) 108.1(7)
C(16) C(11) C(15) 126.5(8)
C(11) C(15) C(20) 126.1(8)
C(12) C(13) C(14) 107.7(7)
C(17) C(12) C(13) 125.0(8)
C(12) C(13) C(18) 125.1(7)
C(13) C(14) C(15) 108.5(6)
C(18) C(13) C(14) 127.1(7)
C(13) C(14) C(19) 127.6(7)
C(19) C(14) C(15) 123.8(7)
C(14) C(15) C(20) 125.4(7)
C(24) C(25) C(26) 109.9(8)
C(28) C(24) C(25) 107.2(8)
C(29) C(24) C(25) 127.7(9)
C(24) C(25) C(30) 126.6(9)
C(24) C(28) C(27) 108.4(8)
C(29) C(24) C(28) 125.1(9)
C(24) C(28) C(33) 126.2(9)
C(25) C(26) C(27) 107.7(8)
C(30) C(25) C(26) 123.0(9)
C(25) C(26) C(31) 125.4(8)
C(26) C(27) C(28) 106.3(8)
C(31) C(26) C(27) 126.8(8)
C(26) C(27) C(32) 129.1(9)
C(27) C(28) C(33) 124.7(9)
C(32) C(27) C(28) 124.5(8)
C(34) C(35) C(36) 107.9(7)
C(38) C(34) C(35) 107.7(7)
C(39) C(34) C(35) 126.0(8)
C(34) C(35) C(40) 125.3(8)
C(34) C(38) C(37) 107.6(7)
C(39) C(34) C(38) 125.3(8)
C(34) C(38) C(43) 127.5(8)
C(35) C(36) C(37) 108.6(7)
C(40) C(35) C(36) 126.4(7)
C(35) C(36) C(41) 124.3(7)
C(36) C(37) C(38) 108.0(7)
C(41) C(36) C(37) 127.0(7)
C(36) C(37) C(42) 128.1(8)
C(42) C(37) C(38) 123.6(8)
C(37) C(38) C(43) 124.3(8)
P(1) C(21) H(32) 109.7372
P(1) C(21) H(33) 108.5540
P(1) C(21) H(31) 110.1218
P(1) C(22) H(35) 109.4086
P(1) C(22) H(34) 109.5265
P(1) C(22) H(36) 109.4796
P(1) C(23) H(37) 109.2528
P(1) C(23) H(38) 109.6436
P(1) C(23) H(39) 109.5212
P(2) C(44) H(72) 109.2566
P(2) C(44) H(70) 109.1022
P(2) C(44) H(71) 110.0397
P(2) C(45) H(74) 109.0221
P(2) C(45) H(73) 109.6656
P(2) C(45) H(75) 109.7184
P(2) C(46) H(77) 109.1610
P(2) C(46) H(78) 109.4339
P(2) C(46) H(76) 109.8169
C(1) C(6) H(3) 109.0972
C(1) C(6) H(2) 109.9200
C(1) C(6) H(1) 109.3949
C(2) C(7) H(5) 109.4879
C(2) C(7) H(4) 109.4981
C(2) C(7) H(6) 109.4122
C(3) C(8) H(8) 109.2833
C(3) C(8) H(7) 109.2250
C(3) C(8) H(9) 109.9015
C(4) C(9) H(11) 109.2939
C(4) C(9) H(10) 109.1560
C(4) C(9) H(12) 109.9562
C(5) C(10) H(14) 109.3185
C(5) C(10) H(13) 109.2417
C(5) C(10) H(15) 109.8526
H(3) C(6) H(1) 109.4701
H(2) C(6) H(1) 109.4716
H(3) C(6) H(2) 109.4726
H(5) C(7) H(4) 109.4768
H(6) C(7) H(4) 109.4795
H(6) C(7) H(5) 109.4728
H(8) C(8) H(7) 109.4741
H(9) C(8) H(7) 109.4733
H(9) C(8) H(8) 109.4692
H(11) C(9) H(10) 109.4811
H(12) C(9) H(10) 109.4673
H(12) C(9) H(11) 109.4718
H(14) C(10) H(13) 109.4658
H(15) C(10) H(13) 109.4731
H(15) C(10) H(14) 109.4749
C(11) C(16) H(18) 109.2780
C(11) C(16) H(16) 109.6786
C(11) C(16) H(17) 109.4559
C(12) C(17) H(19) 109.4983
C(12) C(17) H(20) 109.3603
C(12) C(17) H(21) 109.5497
C(13) C(18) H(22) 109.2468
C(13) C(18) H(23) 109.4207
C(13) C(18) H(24) 109.7470
C(14) C(19) H(25) 109.0879
C(14) C(19) H(27) 109.5112
C(14) C(19) H(26) 109.8141
C(15) C(20) H(30) 109.0424
C(15) C(20) H(28) 109.9329
C(15) C(20) H(29) 109.4388
H(18) C(16) H(16) 109.4734
H(17) C(16) H(16) 109.4663
H(18) C(16) H(17) 109.4749
H(20) C(17) H(19) 109.4633
H(21) C(17) H(19) 109.4784
H(21) C(17) H(20) 109.4773
H(23) C(18) H(22) 109.4714
H(24) C(18) H(22) 109.4716
H(24) C(18) H(23) 109.4695
H(27) C(19) H(25) 109.4719
H(26) C(19) H(25) 109.4716
H(27) C(19) H(26) 109.4699
H(30) C(20) H(28) 109.4713
H(29) C(20) H(28) 109.4705
H(30) C(20) H(29) 109.4702
H(32) C(21) H(31) 109.4644
H(33) C(21) H(31) 109.4734
H(33) C(21) H(32) 109.4725
H(35) C(22) H(34) 109.4707
H(36) C(22) H(34) 109.4712
H(36) C(22) H(35) 109.4706
H(38) C(23) H(37) 109.4638
H(39) C(23) H(37) 109.4716
H(39) C(23) H(38) 109.4740
C(24) C(29) H(41) 109.4984
C(24) C(29) H(42) 108.9090
C(24) C(29) H(40) 109.9930
C(25) C(30) H(44) 109.2024
C(25) C(30) H(43) 109.4300
C(25) C(30) H(45) 109.7863
C(26) C(31) H(47) 109.1121
C(26) C(31) H(46) 109.8430
C(26) C(31) H(48) 109.4469
C(27) C(32) H(50) 109.5631
C(27) C(32) H(49) 109.2929
C(27) C(32) H(51) 109.5569
C(28) C(33) H(53) 109.5064
C(28) C(33) H(52) 108.8333
C(28) C(33) H(54) 110.0641
H(41) C(29) H(40) 109.4813
H(42) C(29) H(40) 109.4769
H(42) C(29) H(41) 109.4668
H(44) C(30) H(43) 109.4667
H(45) C(30) H(43) 109.4692
H(45) C(30) H(44) 109.4722
H(47) C(31) H(46) 109.4715
H(48) C(31) H(46) 109.4779
H(48) C(31) H(47) 109.4751
H(50) C(32) H(49) 109.4725
H(51) C(32) H(49) 109.4650
H(51) C(32) H(50) 109.4768
H(53) C(33) H(52) 109.4746
H(54) C(33) H(52) 109.4666
H(54) C(33) H(53) 109.4799
C(34) C(39) H(55) 109.1530
C(34) C(39) H(56) 109.6134
C(34) C(39) H(57) 109.6371
C(35) C(40) H(60) 109.2462
C(35) C(40) H(58) 109.2569
C(35) C(40) H(59) 109.9105
C(36) C(41) H(63) 109.2547
C(36) C(41) H(61) 109.6022
C(36) C(41) H(62) 109.5495
C(37) C(42) H(64) 109.8784
C(37) C(42) H(66) 108.7198
C(37) C(42) H(65) 109.8085
C(38) C(43) H(69) 109.2897
C(38) C(43) H(67) 109.4315
C(38) C(43) H(68) 109.6863
H(56) C(39) H(55) 109.4698
H(57) C(39) H(55) 109.4806
H(57) C(39) H(56) 109.4730
H(60) C(40) H(58) 109.4680
H(59) C(40) H(58) 109.4704
H(60) C(40) H(59) 109.4745
H(63) C(41) H(61) 109.4771
H(62) C(41) H(61) 109.4739
H(63) C(41) H(62) 109.4698
H(66) C(42) H(64) 109.4756
H(65) C(42) H(64) 109.4657
H(66) C(42) H(65) 109.4767
H(69) C(43) H(67) 109.4780
H(68) C(43) H(67) 109.4718
H(69) C(43) H(68) 109.4697
H(72) C(44) H(70) 109.4794
H(71) C(44) H(70) 109.4780
H(72) C(44) H(71) 109.4699
H(74) C(45) H(73) 109.4749
H(75) C(45) H(73) 109.4737
H(75) C(45) H(74) 109.4716
H(77) C(46) H(76) 109.4722
H(78) C(46) H(76) 109.4713
H(78) C(46) H(77) 109.4714

loop_
_geom_bond_atom_site_label_1
_geom_bond_atom_site_label_2
_geom_bond_distance
W(1) Rh(1) 2.9149(6)
W(1) S(1) 2.331(2)
W(1) S(2) 2.327(2)
W(1) N(1) 1.754(6)
W(1) C(1) 2.337(7)
W(1) C(2) 2.355(8)
W(1) C(5) 2.375(7)
W(2) Rh(2) 2.8986(6)
W(2) S(3) 2.342(2)
W(2) S(4) 2.330(2)
W(2) N(2) 1.746(6)
W(2) C(24) 2.338(8)
W(2) C(25) 2.353(8)
W(2) C(28) 2.343(8)
Rh(1) S(1) 2.390(2)
Rh(1) S(2) 2.394(2)
Rh(1) P(1) 2.269(2)
Rh(1) C(11) 2.223(7)
Rh(1) C(12) 2.221(7)
Rh(1) C(13) 2.263(8)
Rh(1) C(14) 2.239(8)
Rh(1) C(15) 2.201(8)
Rh(2) S(3) 2.396(2)
Rh(2) S(4) 2.385(2)
Rh(2) P(2) 2.265(2)
Rh(2) C(34) 2.228(7)
Rh(2) C(35) 2.194(7)
Rh(2) C(36) 2.248(7)
Rh(2) C(37) 2.250(8)
Rh(2) C(38) 2.216(8)
P(1) C(21) 1.783(9)
P(1) C(22) 1.809(8)
P(1) C(23) 1.80(1)
P(2) C(44) 1.786(9)
P(2) C(45) 1.830(9)
P(2) C(46) 1.79(1)
O(1) N(1) 1.244(9)
O(2) N(2) 1.255(9)
N(1) W(1) 1.754(6)
N(1) O(1) 1.244(9)
C(1) C(2) 1.40(1)
C(1) C(5) 1.43(1)
C(1) C(6) 1.49(1)
C(2) C(3) 1.44(1)
C(2) C(7) 1.50(1)
C(3) C(4) 1.40(1)
C(3) C(8) 1.50(1)
C(4) C(5) 1.45(1)
C(4) C(9) 1.49(1)
C(5) C(10) 1.50(1)
C(11) C(12) 1.43(1)
C(11) C(15) 1.42(1)
C(11) C(16) 1.50(1)
C(12) C(13) 1.42(1)
C(12) C(17) 1.50(1)
C(13) C(14) 1.41(1)
C(13) C(18) 1.49(1)
C(14) C(15) 1.43(1)
C(14) C(19) 1.51(1)
C(15) C(20) 1.50(1)
C(24) C(25) 1.39(1)
C(24) C(28) 1.41(1)
C(24) C(29) 1.51(1)
C(25) C(26) 1.42(1)
C(25) C(30) 1.51(1)
C(26) C(27) 1.41(1)
C(26) C(31) 1.48(1)
C(27) C(28) 1.46(1)
C(27) C(32) 1.47(1)
C(28) C(33) 1.52(2)
C(34) C(35) 1.42(1)
C(34) C(38) 1.42(1)
C(34) C(39) 1.51(1)
C(35) C(36) 1.42(1)
C(35) C(40) 1.49(1)
C(36) C(37) 1.40(1)
C(36) C(41) 1.50(1)
C(37) C(38) 1.43(1)
C(37) C(42) 1.50(1)
C(38) C(43) 1.50(1)
C(6) H(1) 0.9501
C(6) H(2) 0.9500
C(6) H(3) 0.9500
C(7) H(4) 0.9500
C(7) H(5) 0.9499
C(7) H(6) 0.9501
C(8) H(7) 0.9500
C(8) H(8) 0.9501
C(8) H(9) 0.9500
C(9) H(10) 0.9501
C(9) H(11) 0.9500
C(9) H(12) 0.9501
C(10) H(13) 0.9499
C(10) H(14) 0.9500
C(10) H(15) 0.9500
C(16) H(16) 0.9501
C(16) H(17) 0.9500
C(16) H(18) 0.9500
C(17) H(19) 0.9499
C(17) H(20) 0.9500
C(17) H(21) 0.9501
C(18) H(22) 0.9501
C(18) H(23) 0.9501
C(18) H(24) 0.9501
C(19) H(25) 0.9500
C(19) H(26) 0.9500
C(19) H(27) 0.9499
C(20) H(28) 0.9500
C(20) H(29) 0.9500
C(20) H(30) 0.9501
C(21) H(31) 0.9499
C(21) H(32) 0.9500
C(21) H(33) 0.9500
C(22) H(34) 0.9501
C(22) H(35) 0.9501
C(22) H(36) 0.9501
C(23) H(37) 0.9500
C(23) H(38) 0.9500
C(23) H(39) 0.9499
C(29) H(40) 0.9500
C(29) H(41) 0.9500
C(29) H(42) 0.9500
C(30) H(43) 0.9500
C(30) H(44) 0.9499
C(30) H(45) 0.9500
C(31) H(46) 0.9500
C(31) H(47) 0.9500
C(31) H(48) 0.9501
C(32) H(49) 0.9500
C(32) H(50) 0.9500
C(32) H(51) 0.9500
C(33) H(52) 0.9500
C(33) H(53) 0.9500
C(33) H(54) 0.9502
C(39) H(55) 0.9500
C(39) H(56) 0.9500
C(39) H(57) 0.9499
C(40) H(58) 0.9499
C(40) H(59) 0.9500
C(40) H(60) 0.9500
C(41) H(61) 0.9500
C(41) H(62) 0.9501
C(41) H(63) 0.9501
C(42) H(64) 0.9500
C(42) H(65) 0.9500
C(42) H(66) 0.9500
C(43) H(67) 0.9500
C(43) H(68) 0.9499
C(43) H(69) 0.9500
C(44) H(70) 0.9500
C(44) H(71) 0.9501
C(44) H(72) 0.9500
C(45) H(73) 0.9500
C(45) H(74) 0.9500
C(45) H(75) 0.9500
C(46) H(76) 0.9501
C(46) H(77) 0.9500
C(46) H(78) 0.9500
